data_7235750
loop_
_publ_author_name
'Karra, Jagadeswara R.'
'Jasuja, Himanshu'
'Huang, You-Gui'
'Walton, Krista S.'

_publ_section_title
;
 Structural stability of BTTB-based metal--organic frameworks under humid
 conditions
;
_journal_issue 4
_journal_name_full 'Journal of Materials Chemistry A'
_journal_page_first 1624
_journal_paper_doi 10.1039/C4TA01372G
_journal_volume 3
_journal_year 2015
_chemical_formula_sum 'C44 H26 Co2 N4 O8'
_chemical_formula_weight 856.52
_space_group_IT_number 2
_space_group_name_Hall '-P 1'
_space_group_name_H-M_alt 'P -1'
_symmetry_cell_setting triclinic
_symmetry_space_group_name_H-M 'P -1'
_atom_sites_solution_hydrogens geom
_atom_sites_solution_primary direct
_atom_sites_solution_secondary difmap
_audit_creation_method SHELXL-97
_cell_angle_alpha 98.664(6)
_cell_angle_beta 103.082(6)
_cell_angle_gamma 90.032(6)
_cell_formula_units_Z 2
_cell_length_a 11.761(5)
_cell_length_b 15.417(6)
_cell_length_c 15.705(6)
_cell_measurement_temperature 173(2)
_cell_volume 2740.3(19)
_computing_structure_refinement 'SHELXL-97 (Sheldrick, 1997)'
_computing_structure_solution 'SHELXS-97 (Sheldrick, 1990)'
_diffrn_ambient_temperature 173(2)
_diffrn_measured_fraction_theta_full 0.980
_diffrn_measured_fraction_theta_max 0.980
_diffrn_radiation_monochromator graphite
_diffrn_radiation_source 'fine-focus sealed tube'
_diffrn_radiation_type MoK\a
_diffrn_radiation_wavelength 0.71073
_diffrn_reflns_av_R_equivalents 0.0703
_diffrn_reflns_av_sigmaI/netI 0.0767
_diffrn_reflns_limit_h_max 14
_diffrn_reflns_limit_h_min -13
_diffrn_reflns_limit_k_max 18
_diffrn_reflns_limit_k_min -18
_diffrn_reflns_limit_l_max 18
_diffrn_reflns_limit_l_min -18
_diffrn_reflns_number 36659
_diffrn_reflns_theta_full 25.23
_diffrn_reflns_theta_max 25.23
_diffrn_reflns_theta_min 1.34
_exptl_absorpt_coefficient_mu 0.648
_exptl_crystal_density_diffrn 1.033
_exptl_crystal_density_method 'not measured'
_exptl_crystal_F_000 864
_refine_diff_density_max 1.160
_refine_diff_density_min -1.112
_refine_diff_density_rms 0.119
_refine_ls_extinction_method none
_refine_ls_goodness_of_fit_ref 1.016
_refine_ls_hydrogen_treatment mixed
_refine_ls_matrix_type full
_refine_ls_number_parameters 533
_refine_ls_number_reflns 9699
_refine_ls_number_restraints 85
_refine_ls_restrained_S_all 1.044
_refine_ls_R_factor_all 0.1009
_refine_ls_R_factor_gt 0.0804
_refine_ls_shift/su_max 0.381
_refine_ls_shift/su_mean 0.004
_refine_ls_structure_factor_coef Fsqd
_refine_ls_weighting_details 'calc w=1/[\s^2^(Fo^2^)+(0.1601P)^2^+0.0000P] where P=(Fo^2^+2Fc^2^)/3'
_refine_ls_weighting_scheme calc
_refine_ls_wR_factor_gt 0.2314
_refine_ls_wR_factor_ref 0.2432
_reflns_number_gt 6312
_reflns_number_total 9699
_reflns_threshold_expression >2sigma(I)
_cod_data_source_file c4ta01372g2.cif
_cod_data_source_block e:\reddy\red-20\r
_cod_depositor_comments
;
The following automatic conversions were performed:

data item '_symmetry_cell_setting' value 'Triclinic' was changed to
'triclinic' in accordance with the
/home/saulius/struct/COD-crude-data/automatic-downloads/DataCite-retrospective/RSC/depositions/lib/dictionaries/cif_core.dic
dictionary named 'cif_core.dic' version 2.4.2 last updated on
2011-04-26.

Automatic conversion script
Id: cif_fix_values 6909 2019-04-08 15:41:33Z antanas 
;
_cod_original_sg_symbol_H-M P-1
_cod_database_code 7235750

loop_
_symmetry_equiv_pos_as_xyz
'x, y, z'
'-x, -y, -z'

loop_
_atom_site_label
_atom_site_type_symbol
_atom_site_fract_x
_atom_site_fract_y
_atom_site_fract_z
_atom_site_U_iso_or_equiv
_atom_site_adp_type
_atom_site_occupancy
_atom_site_symmetry_multiplicity
_atom_site_calc_flag
_atom_site_refinement_flags
Co1 Co -0.24104(4) 0.50945(3) 0.38390(3) 0.02072(11) Uani 1 1 d .
Co2 Co -0.28646(4) 0.48008(3) 0.20290(3) 0.02206(12) Uani 1 1 d .
O1 O -0.1222(2) 0.41702(17) 0.37085(17) 0.0376(7) Uani 1 1 d .
O4 O 0.6025(2) -0.42107(16) 0.21549(17) 0.0382(7) Uani 1 1 d .
O7 O -0.1287(2) -0.39207(17) 0.38794(18) 0.0431(7) Uani 1 1 d .
O6 O 0.5919(2) 0.38598(17) 0.19737(18) 0.0411(7) Uani 1 1 d .
O2 O -0.1629(2) 0.39014(16) 0.22334(17) 0.0397(7) Uani 1 1 d .
O5 O 0.6325(2) 0.41057(17) 0.34459(18) 0.0432(8) Uani 1 1 d .
O8 O -0.1535(2) -0.42605(16) 0.24313(18) 0.0411(7) Uani 1 1 d .
O3 O 0.6248(2) -0.40830(18) 0.36144(18) 0.0435(7) Uani 1 1 d .
N3 N -0.2307(4) 0.4792(4) 0.7857(4) 0.119(2) Uani 1 1 d D
N4 N -0.3098(5) 0.5102(4) 0.7999(4) 0.114(2) Uani 1 1 d D
N1 N -0.2374(3) 0.50492(19) 0.51470(17) 0.0326(8) Uani 1 1 d D
N2 N -0.2909(3) 0.4827(2) 1.07262(18) 0.0474(10) Uani 1 1 d DU
C33 C 0.5816(3) -0.3878(2) 0.2866(3) 0.0329(9) Uani 1 1 d .
C6 C 0.1276(3) -0.0019(2) 0.3093(3) 0.0350(10) Uani 1 1 d .
H6 H 0.0521 0.0009 0.3216 0.042 Uiso 1 1 calc R
C25 C 0.1104(3) -0.1617(2) 0.3070(3) 0.0384(10) Uani 1 1 d .
C5 C 0.1777(3) -0.0834(2) 0.3016(3) 0.0316(9) Uani 1 1 d .
C7 C 0.1144(3) 0.1559(2) 0.3024(3) 0.0347(10) Uani 1 1 d .
C31 C -0.1106(3) 0.3751(2) 0.2983(2) 0.0307(9) Uani 1 1 d .
C34 C -0.1097(3) -0.3807(2) 0.3161(3) 0.0353(10) Uani 1 1 d .
C20 C 0.4026(4) -0.1978(3) 0.2101(3) 0.0541(12) Uani 1 1 d .
H20 H 0.3888 -0.1672 0.1607 0.065 Uiso 1 1 calc R
C1 C 0.1805(3) 0.0761(2) 0.3001(3) 0.0335(9) Uani 1 1 d .
C16 C 0.4991(3) 0.2936(2) 0.2710(3) 0.0347(10) Uani 1 1 d .
C2 C 0.2915(3) 0.0716(2) 0.2828(3) 0.0378(10) Uani 1 1 d .
C10 C -0.0274(3) 0.3009(2) 0.3019(2) 0.0324(9) Uani 1 1 d .
C22 C 0.4995(3) -0.3117(2) 0.2840(3) 0.0346(10) Uani 1 1 d .
C8 C 0.0783(4) 0.1949(3) 0.2283(3) 0.0726(15) Uani 1 1 d .
H8 H 0.1043 0.1731 0.1764 0.087 Uiso 1 1 calc R
C28 C -0.0303(3) -0.3057(2) 0.3135(3) 0.0366(10) Uani 1 1 d .
C4 C 0.2910(3) -0.0859(2) 0.2844(3) 0.0349(10) Uani 1 1 d .
C9 C 0.0041(5) 0.2658(3) 0.2273(3) 0.0847(17) Uani 1 1 d .
H9 H -0.0239 0.2892 0.1741 0.102 Uiso 1 1 calc R
C32 C 0.5815(3) 0.3690(2) 0.2717(3) 0.0320(9) Uani 1 1 d .
C11 C 0.0148(5) 0.2689(3) 0.3780(3) 0.0720(15) Uani 1 1 d .
H11 H -0.0004 0.2970 0.4322 0.086 Uiso 1 1 calc R
C13 C 0.3581(3) 0.1510(2) 0.2779(3) 0.0379(10) Uani 1 1 d .
C15 C 0.4560(4) 0.2374(3) 0.2005(3) 0.0636(14) Uani 1 1 d .
H15 H 0.4722 0.2477 0.1463 0.076 Uiso 1 1 calc R
C14 C 0.3890(5) 0.1646(3) 0.1992(3) 0.0709(16) Uani 1 1 d .
H14 H 0.3638 0.1240 0.1462 0.085 Uiso 1 1 calc R
C3 C 0.3423(3) -0.0082(2) 0.2750(3) 0.0420(11) Uani 1 1 d .
H3 H 0.4176 -0.0104 0.2624 0.050 Uiso 1 1 calc R
C19 C 0.3577(3) -0.1688(2) 0.2835(3) 0.0393(10) Uani 1 1 d .
C36A C -0.1465(3) 0.50086(18) 0.6710(4) 0.0543(17) Uani 0.70 1 d PD
C40 C -0.2908(7) 0.4916(4) 0.8974(3) 0.105(3) Uani 1 1 d DU
C39A C -0.3441(6) 0.5056(5) 0.5376(4) 0.0601(18) Uani 0.70 1 d PD
C17 C 0.4731(4) 0.2800(3) 0.3483(3) 0.0662(14) Uani 1 1 d .
H17 H 0.5054 0.3189 0.4013 0.079 Uiso 1 1 calc R
C21 C 0.4687(4) -0.2732(3) 0.2106(3) 0.0509(12) Uani 1 1 d .
H21 H 0.4924 -0.2978 0.1584 0.061 Uiso 1 1 calc R
C23 C 0.4552(4) -0.2812(3) 0.3565(3) 0.0482(11) Uani 1 1 d .
H23 H 0.4736 -0.3093 0.4074 0.058 Uiso 1 1 calc R
C18 C 0.4006(5) 0.2106(3) 0.3506(4) 0.0774(17) Uani 1 1 d .
H18 H 0.3801 0.2046 0.4046 0.093 Uiso 1 1 calc R
C35A C -0.1515(3) 0.49920(17) 0.5726(4) 0.0571(17) Uani 0.70 1 d PD
C26 C 0.0929(4) -0.2344(3) 0.2424(3) 0.0517(12) Uani 1 1 d .
H26 H 0.1323 -0.2362 0.1957 0.062 Uiso 1 1 calc R
C29 C -0.0104(4) -0.2361(3) 0.3812(3) 0.0515(12) Uani 1 1 d .
H29 H -0.0438 -0.2373 0.4307 0.062 Uiso 1 1 calc R
C24 C 0.3846(4) -0.2102(3) 0.3554(3) 0.0513(12) Uani 1 1 d .
H24 H 0.3542 -0.1900 0.4057 0.062 Uiso 1 1 calc R
C12 C 0.0813(5) 0.1936(3) 0.3755(3) 0.0825(17) Uani 1 1 d .
H12 H 0.1041 0.1680 0.4279 0.099 Uiso 1 1 calc R
C44 C -0.3575(7) 0.5343(6) 0.9333(4) 0.150(3) Uani 1 1 d DU
H44 H -0.4128 0.5702 0.9024 0.180 Uiso 1 1 calc R
C37 C -0.2529(4) 0.4965(3) 0.6869(3) 0.0587(14) Uani 1 1 d D
C30 C 0.0578(4) -0.1640(3) 0.3782(3) 0.0540(13) Uani 1 1 d .
H30 H 0.0690 -0.1156 0.4248 0.065 Uiso 1 1 calc R
C27 C 0.0218(4) -0.3035(3) 0.2424(3) 0.0534(13) Uani 1 1 d .
H27 H 0.0075 -0.3504 0.1942 0.064 Uiso 1 1 calc R
C41 C -0.2271(7) 0.4329(5) 0.9416(4) 0.155(3) Uani 1 1 d DU
H41 H -0.1764 0.3961 0.9143 0.186 Uiso 1 1 calc R
C43 C -0.3495(5) 0.5285(4) 1.0267(3) 0.076(2) Uani 1.000(12) 1 d DU
H43 H -0.3980 0.5668 1.0547 0.092 Uiso 1 1 calc R
C38A C -0.3468(3) 0.5103(2) 0.6278(4) 0.073(2) Uani 0.70 1 d PD
C42 C -0.2358(3) 0.4263(2) 1.0272(3) 0.113(2) Uani 1 1 d DU
H42 H -0.2002 0.3787 1.0539 0.135 Uiso 1 1 calc R
C38B C -0.2827(3) 0.5658(2) 0.6514(3) 0.073(2) Uani 0.30 1 d PRDU
C39B C -0.2697(12) 0.5778(8) 0.5666(6) 0.0601(18) Uani 0.30 1 d PDU
C36B C -0.1991(5) 0.4395(3) 0.6446(5) 0.0543(17) Uani 0.30 1 d PDU
C35B C -0.1998(5) 0.4356(2) 0.5561(6) 0.0571(17) Uani 0.30 1 d PDU

loop_
_atom_site_aniso_label
_atom_site_aniso_U_11
_atom_site_aniso_U_22
_atom_site_aniso_U_33
_atom_site_aniso_U_23
_atom_site_aniso_U_13
_atom_site_aniso_U_12
Co1 0.0268(2) 0.0209(2) 0.0178(2) 0.00473(17) 0.01071(17) 0.00371(18)
Co2 0.0264(2) 0.0224(2) 0.0208(2) 0.00828(18) 0.00921(18) 0.00315(19)
O1 0.0398(13) 0.0378(14) 0.0401(14) 0.0064(11) 0.0191(11) 0.0177(11)
O4 0.0457(14) 0.0277(13) 0.0487(15) 0.0171(11) 0.0192(12) 0.0162(11)
O7 0.0580(15) 0.0313(14) 0.0475(15) 0.0108(12) 0.0243(13) -0.0118(12)
O6 0.0451(14) 0.0341(14) 0.0471(15) 0.0108(12) 0.0137(12) -0.0136(12)
O2 0.0501(14) 0.0349(13) 0.0410(14) 0.0137(11) 0.0195(12) 0.0261(12)
O5 0.0477(15) 0.0347(15) 0.0449(16) -0.0032(13) 0.0125(13) -0.0119(13)
O8 0.0439(14) 0.0309(14) 0.0498(16) 0.0095(12) 0.0113(12) -0.0194(12)
O3 0.0420(14) 0.0493(16) 0.0456(15) 0.0163(13) 0.0173(12) 0.0264(12)
N3 0.111(3) 0.120(5) 0.146(5) 0.009(4) 0.078(3) 0.020(4)
N4 0.110(4) 0.125(5) 0.108(4) 0.039(4) 0.012(4) 0.032(4)
N1 0.0613(18) 0.0271(15) 0.0115(13) -0.0037(11) 0.0169(13) -0.0177(14)
N2 0.067(2) 0.065(2) 0.0054(13) 0.0162(14) -0.0091(14) -0.0279(18)
C33 0.0293(17) 0.0263(18) 0.047(2) 0.0085(16) 0.0157(16) 0.0086(15)
C6 0.0279(16) 0.0200(17) 0.066(2) 0.0072(16) 0.0274(16) 0.0069(14)
C25 0.0349(18) 0.0231(18) 0.060(2) 0.0051(18) 0.0185(18) 0.0083(16)
C5 0.0274(17) 0.0209(17) 0.047(2) 0.0020(16) 0.0124(16) 0.0012(14)
C7 0.0334(18) 0.0193(17) 0.056(2) 0.0134(16) 0.0143(17) 0.0085(15)
C31 0.0271(17) 0.0319(19) 0.037(2) 0.0120(16) 0.0102(15) 0.0038(15)
C34 0.0286(17) 0.031(2) 0.047(2) 0.0067(17) 0.0107(17) -0.0027(16)
C20 0.061(2) 0.051(2) 0.067(3) 0.035(2) 0.033(2) 0.026(2)
C1 0.0316(17) 0.0189(17) 0.055(2) 0.0087(16) 0.0174(17) -0.0040(14)
C16 0.0265(17) 0.0273(19) 0.049(2) 0.0071(17) 0.0062(17) -0.0026(15)
C2 0.0269(17) 0.0208(17) 0.067(3) 0.0159(17) 0.0085(18) 0.0048(15)
C10 0.0354(18) 0.0266(18) 0.039(2) 0.0060(16) 0.0155(16) 0.0073(15)
C22 0.0369(18) 0.0216(17) 0.051(2) 0.0123(16) 0.0180(17) 0.0060(15)
C8 0.099(3) 0.074(3) 0.061(3) 0.027(2) 0.042(2) 0.065(3)
C28 0.0343(18) 0.033(2) 0.048(2) 0.0132(17) 0.0171(17) -0.0037(16)
C4 0.0275(16) 0.0239(18) 0.061(2) 0.0102(17) 0.0236(16) 0.0063(14)
C9 0.130(4) 0.082(3) 0.046(3) 0.025(2) 0.019(3) 0.080(3)
C32 0.0333(18) 0.0226(17) 0.046(2) 0.0126(16) 0.0174(16) 0.0040(15)
C11 0.115(3) 0.064(3) 0.046(3) 0.009(2) 0.034(3) 0.056(3)
C13 0.0253(17) 0.036(2) 0.058(2) 0.0160(18) 0.0146(17) 0.0041(16)
C15 0.088(3) 0.060(3) 0.044(2) 0.023(2) 0.009(2) -0.034(3)
C14 0.107(4) 0.054(3) 0.051(3) 0.005(2) 0.020(3) -0.040(3)
C3 0.0199(16) 0.035(2) 0.078(3) 0.0157(19) 0.0212(17) 0.0000(15)
C19 0.0320(18) 0.0272(19) 0.069(2) 0.0199(18) 0.0239(17) 0.0055(15)
C36A 0.063(4) 0.046(3) 0.060(3) 0.036(3) 0.008(3) 0.012(3)
C40 0.201(7) 0.089(4) 0.020(2) 0.020(3) 0.009(3) -0.039(4)
C39A 0.067(3) 0.072(4) 0.045(3) -0.011(3) 0.035(3) -0.015(3)
C17 0.093(3) 0.052(3) 0.056(3) 0.005(2) 0.025(3) -0.046(2)
C21 0.060(2) 0.048(2) 0.051(2) 0.020(2) 0.020(2) 0.029(2)
C23 0.058(2) 0.038(2) 0.062(2) 0.0254(19) 0.031(2) 0.0257(19)
C18 0.117(4) 0.060(3) 0.061(3) 0.001(3) 0.039(3) -0.034(3)
C35A 0.096(4) 0.048(3) 0.043(3) 0.021(3) 0.040(3) 0.029(3)
C26 0.056(2) 0.057(3) 0.056(2) 0.015(2) 0.0357(19) -0.005(2)
C29 0.065(3) 0.043(2) 0.052(2) 0.003(2) 0.028(2) -0.015(2)
C24 0.055(2) 0.042(2) 0.070(3) 0.018(2) 0.034(2) 0.0241(19)
C12 0.127(4) 0.085(3) 0.043(3) 0.022(2) 0.027(3) 0.078(3)
C44 0.134(6) 0.249(7) 0.112(4) 0.132(4) 0.053(4) 0.056(6)
C37 0.093(3) 0.072(3) 0.0197(19) 0.013(2) 0.026(2) -0.003(3)
C30 0.067(3) 0.033(2) 0.066(3) -0.004(2) 0.031(2) -0.016(2)
C27 0.066(3) 0.050(3) 0.049(2) -0.004(2) 0.030(2) -0.019(2)
C41 0.241(6) 0.177(7) 0.086(4) 0.029(4) 0.111(4) 0.092(6)
C43 0.080(3) 0.099(4) 0.060(3) 0.019(3) 0.033(3) -0.001(3)
C38A 0.093(4) 0.091(5) 0.061(3) 0.017(3) 0.069(3) 0.015(3)
C42 0.202(5) 0.116(4) 0.049(3) 0.029(3) 0.076(3) 0.078(4)
C38B 0.093(4) 0.091(5) 0.061(3) 0.017(3) 0.069(3) 0.015(3)
C39B 0.067(3) 0.072(4) 0.045(3) -0.011(3) 0.035(3) -0.015(3)
C36B 0.063(4) 0.046(3) 0.060(3) 0.036(3) 0.008(3) 0.012(3)
C35B 0.096(4) 0.048(3) 0.043(3) 0.021(3) 0.040(3) 0.029(3)

loop_
_atom_type_symbol
_atom_type_description
_atom_type_scat_dispersion_real
_atom_type_scat_dispersion_imag
_atom_type_scat_source
C C 0.0033 0.0016 'International Tables Vol C Tables 4.2.6.8 and 6.1.1.4'
Co Co 0.3494 0.9721 'International Tables Vol C Tables 4.2.6.8 and 6.1.1.4'
N N 0.0061 0.0033 'International Tables Vol C Tables 4.2.6.8 and 6.1.1.4'
O O 0.0106 0.0060 'International Tables Vol C Tables 4.2.6.8 and 6.1.1.4'
H H 0.0000 0.0000 'International Tables Vol C Tables 4.2.6.8 and 6.1.1.4'

loop_
_geom_angle_atom_site_label_1
_geom_angle_atom_site_label_2
_geom_angle_atom_site_label_3
_geom_angle
_geom_angle_site_symmetry_1
_geom_angle_site_symmetry_3
O7 Co1 O1 93.24(11) 1_565 .
O7 Co1 O3 89.79(12) 1_565 1_465
O1 Co1 O3 164.53(11) . 1_465
O7 Co1 O5 164.76(11) 1_565 1_455
O1 Co1 O5 87.69(11) . 1_455
O3 Co1 O5 85.47(11) 1_465 1_455
O7 Co1 N1 104.14(11) 1_565 .
O1 Co1 N1 96.51(12) . .
O3 Co1 N1 97.44(12) 1_465 .
O5 Co1 N1 90.85(11) 1_455 .
O7 Co1 Co2 90.64(8) 1_565 .
O1 Co1 Co2 82.39(7) . .
O3 Co1 Co2 82.41(8) 1_465 .
O5 Co1 Co2 74.40(8) 1_455 .
N1 Co1 Co2 165.23(8) . .
O6 Co2 O2 88.74(11) 1_455 .
O6 Co2 O4 93.62(11) 1_455 1_465
O2 Co2 O4 165.68(11) . 1_465
O6 Co2 N2 102.85(12) 1_455 1_554
O2 Co2 N2 97.56(13) . 1_554
O4 Co2 N2 95.68(13) 1_465 1_554
O6 Co2 O8 165.02(11) 1_455 1_565
O2 Co2 O8 87.11(11) . 1_565
O4 Co2 O8 87.01(11) 1_465 1_565
N2 Co2 O8 91.96(12) 1_554 1_565
O6 Co2 Co1 91.13(8) 1_455 .
O2 Co2 Co1 83.14(8) . .
O4 Co2 Co1 82.70(8) 1_465 .
N2 Co2 Co1 166.01(10) 1_554 .
O8 Co2 Co1 74.09(8) 1_565 .
C31 O1 Co1 124.8(2) . .
C33 O4 Co2 124.0(2) . 1_645
C34 O7 Co1 116.0(2) . 1_545
C32 O6 Co2 115.0(2) . 1_655
C31 O2 Co2 124.2(2) . .
C32 O5 Co1 134.2(3) . 1_655
C34 O8 Co2 132.9(3) . 1_545
C33 O3 Co1 123.3(2) . 1_645
N4 N3 C37 96.2(6) . .
N3 N4 C40 97.0(6) . .
C35A N1 C35B 50.3(2) . .
C35A N1 C39A 117.1(4) . .
C35B N1 C39A 93.9(5) . .
C35A N1 C39B 89.8(6) . .
C35B N1 C39B 116.6(6) . .
C39A N1 C39B 59.2(6) . .
C35A N1 Co1 126.4(3) . .
C35B N1 Co1 123.8(4) . .
C39A N1 Co1 116.5(3) . .
C39B N1 Co1 119.5(5) . .
C43 N2 C42 111.5(4) . .
C43 N2 Co2 126.1(4) . 1_556
C42 N2 Co2 122.1(3) . 1_556
O4 C33 O3 126.5(3) . .
O4 C33 C22 116.7(3) . .
O3 C33 C22 116.7(3) . .
C5 C6 C1 124.4(3) . .
C5 C6 H6 117.8 . .
C1 C6 H6 117.8 . .
C26 C25 C30 117.0(4) . .
C26 C25 C5 122.4(4) . .
C30 C25 C5 120.5(3) . .
C6 C5 C4 116.8(3) . .
C6 C5 C25 119.4(3) . .
C4 C5 C25 123.7(3) . .
C12 C7 C8 116.2(4) . .
C12 C7 C1 122.4(4) . .
C8 C7 C1 121.3(4) . .
O2 C31 O1 125.2(3) . .
O2 C31 C10 117.5(3) . .
O1 C31 C10 117.3(3) . .
O7 C34 O8 125.4(4) . .
O7 C34 C28 118.9(3) . .
O8 C34 C28 115.7(4) . .
C19 C20 C21 118.3(4) . .
C19 C20 H20 120.8 . .
C21 C20 H20 120.8 . .
C2 C1 C6 117.4(3) . .
C2 C1 C7 123.5(3) . .
C6 C1 C7 118.9(3) . .
C15 C16 C17 117.7(4) . .
C15 C16 C32 123.1(4) . .
C17 C16 C32 119.2(3) . .
C3 C2 C1 118.9(3) . .
C3 C2 C13 119.4(3) . .
C1 C2 C13 121.7(3) . .
C9 C10 C11 120.0(4) . .
C9 C10 C31 118.7(4) . .
C11 C10 C31 121.3(4) . .
C21 C22 C23 119.2(4) . .
C21 C22 C33 120.6(4) . .
C23 C22 C33 120.3(4) . .
C7 C8 C9 121.7(4) . .
C7 C8 H8 119.2 . .
C9 C8 H8 119.2 . .
C29 C28 C27 118.8(4) . .
C29 C28 C34 119.6(4) . .
C27 C28 C34 121.6(4) . .
C3 C4 C5 118.2(3) . .
C3 C4 C19 120.5(3) . .
C5 C4 C19 121.1(3) . .
C10 C9 C8 119.8(4) . .
C10 C9 H9 120.1 . .
C8 C9 H9 120.1 . .
O5 C32 O6 124.9(3) . .
O5 C32 C16 118.0(3) . .
O6 C32 C16 117.0(3) . .
C10 C11 C12 118.9(4) . .
C10 C11 H11 120.6 . .
C12 C11 H11 120.6 . .
C18 C13 C14 116.7(4) . .
C18 C13 C2 121.4(4) . .
C14 C13 C2 121.7(4) . .
C16 C15 C14 124.5(5) . .
C16 C15 H15 117.8 . .
C14 C15 H15 117.8 . .
C15 C14 C13 118.6(4) . .
C15 C14 H14 120.7 . .
C13 C14 H14 120.7 . .
C2 C3 C4 124.2(3) . .
C2 C3 H3 117.9 . .
C4 C3 H3 117.9 . .
C24 C19 C20 119.8(4) . .
C24 C19 C4 121.6(4) . .
C20 C19 C4 118.3(4) . .
C36B C36A C37 62.4(4) . .
C36B C36A C35A 81.2(6) . .
C37 C36A C35A 111.9(4) . .
C36B C36A C38B 90.1(4) . .
C37 C36A C38B 43.4(2) . .
C35A C36A C38B 85.7(3) . .
C36B C36A C35B 45.9(5) . .
C37 C36A C35B 91.3(3) . .
C35A C36A C35B 35.4(2) . .
C38B C36A C35B 88.7(3) . .
C44 C40 C41 117.7(6) . .
C44 C40 N4 109.0(6) . .
C41 C40 N4 132.7(6) . .
C39B C39A N1 60.7(6) . .
C39B C39A C38A 84.8(5) . .
N1 C39A C38A 119.1(5) . .
C39B C39A C38B 48.8(4) . .
N1 C39A C38B 93.2(4) . .
C38A C39A C38B 36.02(19) . .
C39B C39A C35B 85.6(6) . .
N1 C39A C35B 42.6(3) . .
C38A C39A C35B 90.8(5) . .
C38B C39A C35B 86.1(4) . .
C16 C17 C18 120.8(4) . .
C16 C17 H17 119.6 . .
C18 C17 H17 119.6 . .
C22 C21 C20 121.2(4) . .
C22 C21 H21 119.4 . .
C20 C21 H21 119.4 . .
C24 C23 C22 120.3(4) . .
C24 C23 H23 119.8 . .
C22 C23 H23 119.8 . .
C13 C18 C17 121.5(5) . .
C13 C18 H18 119.3 . .
C17 C18 H18 119.3 . .
C35B C35A N1 71.8(4) . .
C35B C35A C36A 91.0(6) . .
N1 C35A C36A 127.1(4) . .
C35B C35A C36B 52.4(5) . .
N1 C35A C36B 104.9(3) . .
C36A C35A C36B 38.7(2) . .
C35B C35A C39B 102.5(6) . .
N1 C35A C39B 49.1(4) . .
C36A C35A C39B 89.9(4) . .
C36B C35A C39B 95.8(5) . .
C27 C26 C25 122.8(4) . .
C27 C26 H26 118.6 . .
C25 C26 H26 118.6 . .
C28 C29 C30 120.7(4) . .
C28 C29 H29 119.6 . .
C30 C29 H29 119.6 . .
C19 C24 C23 120.8(4) . .
C19 C24 H24 119.6 . .
C23 C24 H24 119.6 . .
C7 C12 C11 123.0(4) . .
C7 C12 H12 118.5 . .
C11 C12 H12 118.5 . .
C40 C44 C43 117.1(7) . .
C40 C44 H44 121.4 . .
C43 C44 H44 121.4 . .
C36B C37 C38B 116.2(5) . .
C36B C37 C38A 103.9(5) . .
C38B C37 C38A 50.1(2) . .
C36B C37 C36A 49.8(2) . .
C38B C37 C36A 91.4(4) . .
C38A C37 C36A 121.6(4) . .
C36B C37 N3 108.4(5) . .
C38B C37 N3 131.9(4) . .
C38A C37 N3 133.7(5) . .
C36A C37 N3 104.6(4) . .
C29 C30 C25 120.6(4) . .
C29 C30 H30 119.7 . .
C25 C30 H30 119.7 . .
C26 C27 C28 119.8(4) . .
C26 C27 H27 120.1 . .
C28 C27 H27 120.1 . .
C40 C41 C42 119.7(6) . .
C40 C41 H41 120.1 . .
C42 C41 H41 120.1 . .
N2 C43 C44 129.4(6) . .
N2 C43 H43 115.3 . .
C44 C43 H43 115.3 . .
C38B C38A C37 64.0(3) . .
C38B C38A C39A 95.0(5) . .
C37 C38A C39A 120.8(4) . .
C38B C38A C39B 48.5(4) . .
C37 C38A C39B 95.6(5) . .
C39A C38A C39B 46.6(4) . .
N2 C42 C41 122.9(5) . .
N2 C42 H42 118.6 . .
C41 C42 H42 118.6 . .
C38A C38B C37 65.9(4) . .
C38A C38B C39B 95.7(6) . .
C37 C38B C39B 124.4(6) . .
C38A C38B C39A 49.0(4) . .
C37 C38B C39A 95.6(3) . .
C39B C38B C39A 46.9(6) . .
C38A C38B C36A 98.1(3) . .
C37 C38B C36A 45.2(3) . .
C39B C38B C36A 91.9(6) . .
C39A C38B C36A 95.0(3) . .
C39A C39B N1 60.1(6) . .
C39A C39B C38B 84.3(7) . .
N1 C39B C38B 116.5(9) . .
C39A C39B C35A 85.8(7) . .
N1 C39B C35A 41.1(4) . .
C38B C39B C35A 90.7(7) . .
C39A C39B C38A 48.6(5) . .
N1 C39B C38A 93.9(7) . .
C38B C39B C38A 35.8(3) . .
C35A C39B C38A 90.0(6) . .
C36A C36B C37 67.8(4) . .
C36A C36B C35B 99.2(6) . .
C37 C36B C35B 123.8(6) . .
C36A C36B C35A 60.1(5) . .
C37 C36B C35A 102.6(4) . .
C35B C36B C35A 39.1(2) . .
C35A C35B N1 57.9(4) . .
C35A C35B C36B 88.5(6) . .
N1 C35B C36B 119.4(5) . .
C35A C35B C36A 53.6(5) . .
N1 C35B C36A 96.5(3) . .
C36B C35B C36A 35.0(2) . .
C35A C35B C39A 85.9(4) . .
N1 C35B C39A 43.5(3) . .
C36B C35B C39A 90.8(5) . .
C36A C35B C39A 90.2(3) . .

loop_
_geom_bond_atom_site_label_1
_geom_bond_atom_site_label_2
_geom_bond_distance
_geom_bond_site_symmetry_2
Co1 O7 1.997(3) 1_565
Co1 O1 2.018(3) .
Co1 O3 2.027(3) 1_465
Co1 O5 2.053(3) 1_455
Co1 N1 2.057(3) .
Co1 Co2 2.7378(12) .
Co2 O6 2.016(3) 1_455
Co2 O2 2.016(3) .
Co2 O4 2.024(3) 1_465
Co2 N2 2.041(3) 1_554
Co2 O8 2.053(2) 1_565
O1 C31 1.258(4) .
O4 C33 1.234(5) .
O4 Co2 2.024(3) 1_645
O7 C34 1.236(5) .
O7 Co1 1.997(3) 1_545
O6 C32 1.265(5) .
O6 Co2 2.016(3) 1_655
O2 C31 1.254(4) .
O5 C32 1.245(4) .
O5 Co1 2.053(3) 1_655
O8 C34 1.249(4) .
O8 Co2 2.053(2) 1_545
O3 C33 1.258(5) .
O3 Co1 2.027(3) 1_645
N3 N4 1.098(6) .
N3 C37 1.577(7) .
N4 C40 1.566(8) .
N1 C35A 1.210(5) .
N1 C35B 1.357(7) .
N1 C39A 1.382(7) .
N1 C39B 1.391(11) .
N2 C43 1.194(6) .
N2 C42 1.306(5) .
N2 Co2 2.041(3) 1_556
C33 C22 1.519(5) .
C6 C5 1.388(5) .
C6 C1 1.396(5) .
C6 H6 0.9500 .
C25 C26 1.374(6) .
C25 C30 1.400(6) .
C25 C5 1.468(5) .
C5 C4 1.417(5) .
C7 C12 1.344(6) .
C7 C8 1.372(6) .
C7 C1 1.455(5) .
C31 C10 1.505(5) .
C34 C28 1.497(5) .
C20 C19 1.389(6) .
C20 C21 1.399(6) .
C20 H20 0.9500 .
C1 C2 1.393(5) .
C16 C15 1.299(6) .
C16 C17 1.362(6) .
C16 C32 1.511(5) .
C2 C3 1.369(5) .
C2 C13 1.473(5) .
C10 C9 1.345(6) .
C10 C11 1.351(6) .
C22 C21 1.353(6) .
C22 C23 1.377(6) .
C8 C9 1.400(6) .
C8 H8 0.9500 .
C28 C29 1.371(6) .
C28 C27 1.394(6) .
C4 C3 1.382(5) .
C4 C19 1.500(5) .
C9 H9 0.9500 .
C11 C12 1.401(7) .
C11 H11 0.9500 .
C13 C18 1.351(6) .
C13 C14 1.410(6) .
C15 C14 1.365(6) .
C15 H15 0.9500 .
C14 H14 0.9500 .
C3 H3 0.9500 .
C19 C24 1.357(6) .
C36A C36B 1.102(2) .
C36A C37 1.334(6) .
C36A C35A 1.529(8) .
C36A C38B 1.880(6) .
C36A C35B 1.898(9) .
C40 C44 1.207(10) .
C40 C41 1.349(9) .
C39A C39B 1.370(14) .
C39A C38A 1.415(8) .
C39A C38B 1.868(7) .
C39A C35B 2.001(9) .
C17 C18 1.378(7) .
C17 H17 0.9500 .
C21 H21 0.9500 .
C23 C24 1.373(6) .
C23 H23 0.9500 .
C18 H18 0.9500 .
C35A C35B 1.099(2) .
C35A C36B 1.742(9) .
C35A C39B 1.840(13) .
C26 C27 1.354(6) .
C26 H26 0.9500 .
C29 C30 1.382(6) .
C29 H29 0.9500 .
C24 H24 0.9500 .
C12 H12 0.9500 .
C44 C43 1.463(8) .
C44 H44 0.9500 .
C37 C36B 1.278(8) .
C37 C38B 1.291(6) .
C37 C38A 1.312(6) .
C30 H30 0.9500 .
C27 H27 0.9500 .
C41 C42 1.391(7) .
C41 H41 0.9500 .
C43 H43 0.9500 .
C38A C38B 1.103(2) .
C38A C39B 1.878(13) .
C42 H42 0.9500 .
C38B C39B 1.413(10) .
C36B C35B 1.380(10) .

loop_
_geom_torsion_atom_site_label_1
_geom_torsion_atom_site_label_2
_geom_torsion_atom_site_label_3
_geom_torsion_atom_site_label_4
_geom_torsion
_geom_torsion_site_symmetry_1
_geom_torsion_site_symmetry_4
O7 Co1 Co2 O6 -176.42(11) 1_565 1_455
O1 Co1 Co2 O6 90.40(11) . 1_455
O3 Co1 Co2 O6 -86.72(12) 1_465 1_455
O5 Co1 Co2 O6 0.67(11) 1_455 1_455
N1 Co1 Co2 O6 3.7(4) . 1_455
O7 Co1 Co2 O2 94.99(12) 1_565 .
O1 Co1 Co2 O2 1.80(11) . .
O3 Co1 Co2 O2 -175.31(11) 1_465 .
O5 Co1 Co2 O2 -87.92(12) 1_455 .
N1 Co1 Co2 O2 -84.9(4) . .
O7 Co1 Co2 O4 -82.91(11) 1_565 1_465
O1 Co1 Co2 O4 -176.09(10) . 1_465
O3 Co1 Co2 O4 6.79(11) 1_465 1_465
O5 Co1 Co2 O4 94.18(11) 1_455 1_465
N1 Co1 Co2 O4 97.2(4) . 1_465
O7 Co1 Co2 N2 1.3(5) 1_565 1_554
O1 Co1 Co2 N2 -91.9(5) . 1_554
O3 Co1 Co2 N2 91.0(5) 1_465 1_554
O5 Co1 Co2 N2 178.3(5) 1_455 1_554
N1 Co1 Co2 N2 -178.6(6) . 1_554
O7 Co1 Co2 O8 6.05(11) 1_565 1_565
O1 Co1 Co2 O8 -87.13(11) . 1_565
O3 Co1 Co2 O8 95.75(12) 1_465 1_565
O5 Co1 Co2 O8 -176.86(11) 1_455 1_565
N1 Co1 Co2 O8 -173.8(4) . 1_565
O7 Co1 O1 C31 -95.2(3) 1_565 .
O3 Co1 O1 C31 5.8(6) 1_465 .
O5 Co1 O1 C31 69.6(3) 1_455 .
N1 Co1 O1 C31 160.1(3) . .
Co2 Co1 O1 C31 -5.0(3) . .
O6 Co2 O2 C31 -90.8(3) 1_455 .
O4 Co2 O2 C31 9.0(6) 1_465 .
N2 Co2 O2 C31 166.4(3) 1_554 .
O8 Co2 O2 C31 74.8(3) 1_565 .
Co1 Co2 O2 C31 0.5(3) . .
C37 N3 N4 C40 178.8(4) . .
O7 Co1 N1 C35A -53.8(3) 1_565 .
O1 Co1 N1 C35A 41.2(3) . .
O3 Co1 N1 C35A -145.4(3) 1_465 .
O5 Co1 N1 C35A 129.0(3) 1_455 .
Co2 Co1 N1 C35A 126.1(3) . .
O7 Co1 N1 C35B -116.3(3) 1_565 .
O1 Co1 N1 C35B -21.3(3) . .
O3 Co1 N1 C35B 152.0(3) 1_465 .
O5 Co1 N1 C35B 66.5(3) 1_455 .
Co2 Co1 N1 C35B 63.5(5) . .
O7 Co1 N1 C39A 128.5(4) 1_565 .
O1 Co1 N1 C39A -136.5(4) . .
O3 Co1 N1 C39A 36.8(4) 1_465 .
O5 Co1 N1 C39A -48.7(4) 1_455 .
Co2 Co1 N1 C39A -51.6(6) . .
O7 Co1 N1 C39B 60.5(7) 1_565 .
O1 Co1 N1 C39B 155.6(6) . .
O3 Co1 N1 C39B -31.1(7) 1_465 .
O5 Co1 N1 C39B -116.7(7) 1_455 .
Co2 Co1 N1 C39B -119.6(7) . .
Co2 O4 C33 O3 0.5(5) 1_645 .
Co2 O4 C33 C22 177.6(2) 1_645 .
Co1 O3 C33 O4 9.4(5) 1_645 .
Co1 O3 C33 C22 -167.7(2) 1_645 .
C1 C6 C5 C4 0.9(6) . .
C1 C6 C5 C25 -176.1(4) . .
C26 C25 C5 C6 126.0(4) . .
C30 C25 C5 C6 -52.1(5) . .
C26 C25 C5 C4 -50.9(6) . .
C30 C25 C5 C4 131.1(4) . .
Co2 O2 C31 O1 -4.6(5) . .
Co2 O2 C31 C10 175.4(2) . .
Co1 O1 C31 O2 7.3(5) . .
Co1 O1 C31 C10 -172.7(2) . .
Co1 O7 C34 O8 -1.0(5) 1_545 .
Co1 O7 C34 C28 177.5(3) 1_545 .
Co2 O8 C34 O7 11.1(6) 1_545 .
Co2 O8 C34 C28 -167.4(2) 1_545 .
C5 C6 C1 C2 -0.5(6) . .
C5 C6 C1 C7 174.9(4) . .
C12 C7 C1 C2 -118.8(5) . .
C8 C7 C1 C2 63.9(6) . .
C12 C7 C1 C6 66.1(6) . .
C8 C7 C1 C6 -111.2(5) . .
C6 C1 C2 C3 0.4(6) . .
C7 C1 C2 C3 -174.7(4) . .
C6 C1 C2 C13 -175.8(4) . .
C7 C1 C2 C13 9.0(6) . .
O2 C31 C10 C9 12.6(6) . .
O1 C31 C10 C9 -167.5(4) . .
O2 C31 C10 C11 -166.8(4) . .
O1 C31 C10 C11 13.2(6) . .
O4 C33 C22 C21 -11.4(5) . .
O3 C33 C22 C21 165.9(4) . .
O4 C33 C22 C23 168.4(4) . .
O3 C33 C22 C23 -14.2(5) . .
C12 C7 C8 C9 -4.5(7) . .
C1 C7 C8 C9 172.9(4) . .
O7 C34 C28 C29 -21.0(6) . .
O8 C34 C28 C29 157.6(4) . .
O7 C34 C28 C27 160.9(4) . .
O8 C34 C28 C27 -20.5(5) . .
C6 C5 C4 C3 -1.2(6) . .
C25 C5 C4 C3 175.7(4) . .
C6 C5 C4 C19 174.1(4) . .
C25 C5 C4 C19 -9.0(6) . .
C11 C10 C9 C8 1.5(8) . .
C31 C10 C9 C8 -177.8(4) . .
C7 C8 C9 C10 4.2(8) . .
Co1 O5 C32 O6 -6.7(6) 1_655 .
Co1 O5 C32 C16 174.6(2) 1_655 .
Co2 O6 C32 O5 6.4(5) 1_655 .
Co2 O6 C32 C16 -174.8(2) 1_655 .
C15 C16 C32 O5 -168.7(4) . .
C17 C16 C32 O5 7.5(5) . .
C15 C16 C32 O6 12.5(6) . .
C17 C16 C32 O6 -171.4(4) . .
C9 C10 C11 C12 -6.5(8) . .
C31 C10 C11 C12 172.9(4) . .
C3 C2 C13 C18 -107.4(5) . .
C1 C2 C13 C18 68.8(6) . .
C3 C2 C13 C14 67.0(6) . .
C1 C2 C13 C14 -116.7(5) . .
C17 C16 C15 C14 -1.8(8) . .
C32 C16 C15 C14 174.5(5) . .
C16 C15 C14 C13 3.8(8) . .
C18 C13 C14 C15 -1.9(7) . .
C2 C13 C14 C15 -176.6(4) . .
C1 C2 C3 C4 -0.8(7) . .
C13 C2 C3 C4 175.5(4) . .
C5 C4 C3 C2 1.2(6) . .
C19 C4 C3 C2 -174.1(4) . .
C21 C20 C19 C24 4.1(6) . .
C21 C20 C19 C4 177.5(4) . .
C3 C4 C19 C24 116.0(5) . .
C5 C4 C19 C24 -59.1(5) . .
C3 C4 C19 C20 -57.3(5) . .
C5 C4 C19 C20 127.6(4) . .
N3 N4 C40 C44 167.6(7) . .
N3 N4 C40 C41 -21.0(10) . .
C35A N1 C39A C39B 72.0(6) . .
C35B N1 C39A C39B 118.8(6) . .
Co1 N1 C39A C39B -110.1(6) . .
C35A N1 C39A C38A 7.5(8) . .
C35B N1 C39A C38A 54.3(6) . .
C39B N1 C39A C38A -64.5(7) . .
Co1 N1 C39A C38A -174.6(4) . .
C35A N1 C39A C38B 33.9(5) . .
C35B N1 C39A C38B 80.7(4) . .
C39B N1 C39A C38B -38.1(6) . .
Co1 N1 C39A C38B -148.2(2) . .
C35A N1 C39A C35B -46.8(4) . .
C39B N1 C39A C35B -118.8(6) . .
Co1 N1 C39A C35B 131.1(4) . .
C15 C16 C17 C18 -2.0(7) . .
C32 C16 C17 C18 -178.4(4) . .
C23 C22 C21 C20 6.5(6) . .
C33 C22 C21 C20 -173.7(4) . .
C19 C20 C21 C22 -7.2(6) . .
C21 C22 C23 C24 -2.7(6) . .
C33 C22 C23 C24 177.5(4) . .
C14 C13 C18 C17 -1.6(8) . .
C2 C13 C18 C17 173.1(4) . .
C16 C17 C18 C13 3.7(8) . .
C39A N1 C35A C35B 71.0(6) . .
C39B N1 C35A C35B 125.8(7) . .
Co1 N1 C35A C35B -106.7(5) . .
C35B N1 C35A C36A -77.0(6) . .
C39A N1 C35A C36A -5.9(5) . .
C39B N1 C35A C36A 48.8(6) . .
Co1 N1 C35A C36A 176.3(2) . .
C35B N1 C35A C36B -41.2(5) . .
C39A N1 C35A C36B 29.9(5) . .
C39B N1 C35A C36B 84.6(6) . .
Co1 N1 C35A C36B -147.8(3) . .
C35B N1 C35A C39B -125.8(7) . .
C39A N1 C35A C39B -54.8(6) . .
Co1 N1 C35A C39B 127.5(6) . .
C36B C36A C35A C35B -3.0(5) . .
C37 C36A C35A C35B -58.4(5) . .
C38B C36A C35A C35B -93.8(4) . .
C36B C36A C35A N1 64.7(5) . .
C37 C36A C35A N1 9.3(5) . .
C38B C36A C35A N1 -26.1(3) . .
C35B C36A C35A N1 67.8(4) . .
C37 C36A C35A C36B -55.4(4) . .
C38B C36A C35A C36B -90.8(4) . .
C35B C36A C35A C36B 3.0(5) . .
C36B C36A C35A C39B 99.4(5) . .
C37 C36A C35A C39B 44.0(5) . .
C38B C36A C35A C39B 8.6(4) . .
C35B C36A C35A C39B 102.5(6) . .
C30 C25 C26 C27 4.6(6) . .
C5 C25 C26 C27 -173.5(4) . .
C27 C28 C29 C30 1.5(7) . .
C34 C28 C29 C30 -176.7(4) . .
C20 C19 C24 C23 -0.5(6) . .
C4 C19 C24 C23 -173.6(4) . .
C22 C23 C24 C19 -0.3(6) . .
C8 C7 C12 C11 -0.6(8) . .
C1 C7 C12 C11 -178.1(5) . .
C10 C11 C12 C7 6.2(8) . .
C41 C40 C44 C43 9.5(11) . .
N4 C40 C44 C43 -177.5(6) . .
C35A C36A C37 C36B 66.6(5) . .
C38B C36A C37 C36B 123.9(6) . .
C35B C36A C37 C36B 37.1(5) . .
C36B C36A C37 C38B -123.9(6) . .
C35A C36A C37 C38B -57.2(3) . .
C35B C36A C37 C38B -86.8(3) . .
C36B C36A C37 C38A -81.4(6) . .
C35A C36A C37 C38A -14.8(5) . .
C38B C36A C37 C38A 42.5(3) . .
C35B C36A C37 C38A -44.3(5) . .
C36B C36A C37 N3 102.0(6) . .
C35A C36A C37 N3 168.6(3) . .
C38B C36A C37 N3 -134.2(5) . .
C35B C36A C37 N3 139.0(4) . .
N4 N3 C37 C36B -155.6(6) . .
N4 N3 C37 C38B 46.8(8) . .
N4 N3 C37 C38A -23.7(8) . .
N4 N3 C37 C36A 152.4(5) . .
C28 C29 C30 C25 -1.7(7) . .
C26 C25 C30 C29 -1.3(6) . .
C5 C25 C30 C29 176.8(4) . .
C25 C26 C27 C28 -4.9(7) . .
C29 C28 C27 C26 1.6(6) . .
C34 C28 C27 C26 179.8(4) . .
C44 C40 C41 C42 -3.0(10) . .
N4 C40 C41 C42 -173.9(6) . .
C42 N2 C43 C44 -6.2(8) . .
Co2 N2 C43 C44 179.9(5) 1_556 .
C40 C44 C43 N2 -5.5(12) . .
C36B C37 C38A C38B -112.7(5) . .
C36A C37 C38A C38B -61.6(5) . .
N3 C37 C38A C38B 113.9(6) . .
C36B C37 C38A C39A -33.0(6) . .
C38B C37 C38A C39A 79.7(5) . .
C36A C37 C38A C39A 18.1(7) . .
N3 C37 C38A C39A -166.4(6) . .
C36B C37 C38A C39B -74.8(5) . .
C38B C37 C38A C39B 37.9(4) . .
C36A C37 C38A C39B -23.6(6) . .
N3 C37 C38A C39B 151.8(6) . .
C39B C39A C38A C38B -3.3(7) . .
N1 C39A C38A C38B 48.9(6) . .
C35B C39A C38A C38B 82.2(4) . .
C39B C39A C38A C37 -65.9(8) . .
N1 C39A C38A C37 -13.6(8) . .
C38B C39A C38A C37 -62.5(4) . .
C35B C39A C38A C37 19.7(5) . .
N1 C39A C38A C39B 52.2(7) . .
C38B C39A C38A C39B 3.3(7) . .
C35B C39A C38A C39B 85.5(6) . .
C43 N2 C42 C41 13.2(6) . .
Co2 N2 C42 C41 -172.6(4) 1_556 .
C40 C41 C42 N2 -9.7(8) . .
C39A C38A C38B C37 -122.0(4) . .
C39B C38A C38B C37 -125.2(7) . .
C37 C38A C38B C39B 125.2(7) . .
C39A C38A C38B C39B 3.2(7) . .
C37 C38A C38B C39A 122.0(4) . .
C39B C38A C38B C39A -3.2(7) . .
C37 C38A C38B C36A 32.5(3) . .
C39A C38A C38B C36A -89.5(4) . .
C39B C38A C38B C36A -92.7(6) . .
C36B C37 C38B C38A 86.5(5) . .
C36A C37 C38B C38A 131.5(4) . .
N3 C37 C38B C38A -117.4(6) . .
C36B C37 C38B C39B 6.4(9) . .
C38A C37 C38B C39B -80.0(8) . .
C36A C37 C38B C39B 51.5(8) . .
N3 C37 C38B C39B 162.6(8) . .
C36B C37 C38B C39A 46.5(5) . .
C38A C37 C38B C39A -40.0(4) . .
C36A C37 C38B C39A 91.5(4) . .
N3 C37 C38B C39A -157.4(5) . .
C36B C37 C38B C36A -45.0(4) . .
C38A C37 C38B C36A -131.5(4) . .
N3 C37 C38B C36A 111.1(6) . .
C39B C39A C38B C38A 175.6(9) . .
N1 C39A C38B C38A -138.7(6) . .
C35B C39A C38B C38A -96.7(5) . .
C39B C39A C38B C37 -133.3(8) . .
N1 C39A C38B C37 -87.7(5) . .
C38A C39A C38B C37 51.1(4) . .
C35B C39A C38B C37 -45.7(4) . .
N1 C39A C38B C39B 45.7(8) . .
C38A C39A C38B C39B -175.6(9) . .
C35B C39A C38B C39B 87.6(8) . .
C39B C39A C38B C36A -87.9(8) . .
N1 C39A C38B C36A -42.3(4) . .
C38A C39A C38B C36A 96.5(4) . .
C35B C39A C38B C36A -0.3(3) . .
C36B C36A C38B C38A 3.7(7) . .
C37 C36A C38B C38A -43.7(5) . .
C35A C36A C38B C38A 84.8(4) . .
C35B C36A C38B C38A 49.5(5) . .
C36B C36A C38B C37 47.4(6) . .
C35A C36A C38B C37 128.5(4) . .
C35B C36A C38B C37 93.2(4) . .
C36B C36A C38B C39B -92.4(8) . .
C37 C36A C38B C39B -139.8(6) . .
C35A C36A C38B C39B -11.3(5) . .
C35B C36A C38B C39B -46.5(6) . .
C36B C36A C38B C39A -45.5(6) . .
C37 C36A C38B C39A -92.9(4) . .
C35A C36A C38B C39A 35.6(3) . .
C35B C36A C38B C39A 0.3(3) . .
C38A C39A C39B N1 127.6(5) . .
C38B C39A C39B N1 125.1(8) . .
C35B C39A C39B N1 36.5(4) . .
N1 C39A C39B C38B -125.1(8) . .
C38A C39A C39B C38B 2.6(5) . .
C35B C39A C39B C38B -88.6(6) . .
N1 C39A C39B C35A -33.9(3) . .
C38A C39A C39B C35A 93.7(4) . .
C38B C39A C39B C35A 91.1(6) . .
C35B C39A C39B C35A 2.5(4) . .
N1 C39A C39B C38A -127.6(5) . .
C38B C39A C39B C38A -2.6(5) . .
C35B C39A C39B C38A -91.2(4) . .
C35A N1 C39B C39A -122.2(5) . .
C35B N1 C39B C39A -77.9(6) . .
Co1 N1 C39B C39A 105.0(5) . .
C35A N1 C39B C38B -56.6(9) . .
C35B N1 C39B C38B -12.4(12) . .
C39A N1 C39B C38B 65.5(9) . .
Co1 N1 C39B C38B 170.5(6) . .
C35B N1 C39B C35A 44.3(4) . .
C39A N1 C39B C35A 122.2(5) . .
Co1 N1 C39B C35A -132.8(5) . .
C35A N1 C39B C38A -85.6(5) . .
C35B N1 C39B C38A -41.3(7) . .
C39A N1 C39B C38A 36.6(4) . .
Co1 N1 C39B C38A 141.6(3) . .
C38A C38B C39B C39A -3.3(7) . .
C37 C38B C39B C39A 61.3(9) . .
C36A C38B C39B C39A 95.1(6) . .
C38A C38B C39B N1 -55.7(10) . .
C37 C38B C39B N1 8.9(13) . .
C39A C38B C39B N1 -52.4(7) . .
C36A C38B C39B N1 42.6(9) . .
C38A C38B C39B C35A -89.1(5) . .
C37 C38B C39B C35A -24.4(8) . .
C39A C38B C39B C35A -85.7(7) . .
C36A C38B C39B C35A 9.3(4) . .
C37 C38B C39B C38A 64.7(5) . .
C39A C38B C39B C38A 3.3(7) . .
C36A C38B C39B C38A 98.4(3) . .
C35B C35A C39B C39A -4.7(8) . .
N1 C35A C39B C39A 47.4(5) . .
C36A C35A C39B C39A -95.7(5) . .
C36B C35A C39B C39A -57.4(5) . .
C35B C35A C39B N1 -52.1(7) . .
C36A C35A C39B N1 -143.1(5) . .
C36B C35A C39B N1 -104.8(4) . .
C35B C35A C39B C38B 79.5(8) . .
N1 C35A C39B C38B 131.6(8) . .
C36A C35A C39B C38B -11.5(5) . .
C36B C35A C39B C38B 26.8(6) . .
C35B C35A C39B C38A 43.8(7) . .
N1 C35A C39B C38A 95.9(6) . .
C36A C35A C39B C38A -47.2(4) . .
C36B C35A C39B C38A -8.9(4) . .
C38B C38A C39B C39A 175.6(9) . .
C37 C38A C39B C39A 128.1(6) . .
C38B C38A C39B N1 132.1(9) . .
C37 C38A C39B N1 84.6(6) . .
C39A C38A C39B N1 -43.5(5) . .
C37 C38A C39B C38B -47.5(5) . .
C39A C38A C39B C38B -175.6(9) . .
C38B C38A C39B C35A 91.2(6) . .
C37 C38A C39B C35A 43.7(5) . .
C39A C38A C39B C35A -84.4(6) . .
C35A C36A C36B C37 -120.4(4) . .
C38B C36A C36B C37 -34.8(3) . .
C35B C36A C36B C37 -122.9(6) . .
C37 C36A C36B C35B 122.9(6) . .
C35A C36A C36B C35B 2.4(4) . .
C38B C36A C36B C35B 88.1(5) . .
C37 C36A C36B C35A 120.4(4) . .
C38B C36A C36B C35A 85.7(3) . .
C35B C36A C36B C35A -2.4(4) . .
C38B C37 C36B C36A 67.7(6) . .
C38A C37 C36B C36A 119.8(5) . .
N3 C37 C36B C36A -93.8(6) . .
C38B C37 C36B C35B -18.5(7) . .
C38A C37 C36B C35B 33.6(6) . .
C36A C37 C36B C35B -86.2(6) . .
N3 C37 C36B C35B -180.0(4) . .
C38B C37 C36B C35A 17.7(5) . .
C38A C37 C36B C35A 69.8(4) . .
C36A C37 C36B C35A -50.0(4) . .
N3 C37 C36B C35A -143.8(4) . .
C35B C35A C36B C36A 176.2(6) . .
N1 C35A C36B C36A -131.7(4) . .
C39B C35A C36B C36A -82.5(5) . .
C35B C35A C36B C37 -129.0(6) . .
N1 C35A C36B C37 -76.8(4) . .
C36A C35A C36B C37 54.9(4) . .
C39B C35A C36B C37 -27.7(5) . .
N1 C35A C36B C35B 52.1(5) . .
C36A C35A C36B C35B -176.2(6) . .
C39B C35A C36B C35B 101.3(6) . .
C36A C35A C35B N1 129.0(4) . .
C36B C35A C35B N1 126.6(5) . .
C39B C35A C35B N1 38.9(4) . .
N1 C35A C35B C36B -126.6(5) . .
C36A C35A C35B C36B 2.4(4) . .
C39B C35A C35B C36B -87.7(5) . .
N1 C35A C35B C36A -129.0(4) . .
C36B C35A C35B C36A -2.4(4) . .
C39B C35A C35B C36A -90.1(4) . .
N1 C35A C35B C39A -35.7(3) . .
C36A C35A C35B C39A 93.3(3) . .
C36B C35A C35B C39A 90.9(5) . .
C39B C35A C35B C39A 3.2(5) . .
C39A N1 C35B C35A -122.4(5) . .
C39B N1 C35B C35A -65.1(8) . .
Co1 N1 C35B C35A 111.9(5) . .
C35A N1 C35B C36B 67.1(5) . .
C39A N1 C35B C36B -55.3(5) . .
C39B N1 C35B C36B 2.0(8) . .
Co1 N1 C35B C36B 179.0(3) . .
C35A N1 C35B C36A 39.1(4) . .
C39A N1 C35B C36A -83.4(4) . .
C39B N1 C35B C36A -26.0(7) . .
Co1 N1 C35B C36A 150.9(3) . .
C35A N1 C35B C39A 122.4(5) . .
C39B N1 C35B C39A 57.3(7) . .
Co1 N1 C35B C39A -125.7(4) . .
C36A C36B C35B C35A -3.4(6) . .
C37 C36B C35B C35A 65.9(6) . .
C36A C36B C35B N1 -54.7(6) . .
C37 C36B C35B N1 14.6(7) . .
C35A C36B C35B N1 -51.3(3) . .
C37 C36B C35B C36A 69.3(5) . .
C35A C36B C35B C36A 3.4(6) . .
C36A C36B C35B C39A -89.2(5) . .
C37 C36B C35B C39A -19.9(5) . .
C35A C36B C35B C39A -85.8(4) . .
C36B C36A C35B C35A 175.8(7) . .
C37 C36A C35B C35A 127.7(5) . .
C38B C36A C35B C35A 84.4(4) . .
C36B C36A C35B N1 134.3(6) . .
C37 C36A C35B N1 86.2(4) . .
C35A C36A C35B N1 -41.5(3) . .
C38B C36A C35B N1 42.9(4) . .
C37 C36A C35B C36B -48.1(5) . .
C35A C36A C35B C36B -175.8(7) . .
C38B C36A C35B C36B -91.4(5) . .
C36B C36A C35B C39A 91.1(6) . .
C37 C36A C35B C39A 43.0(4) . .
C35A C36A C35B C39A -84.7(4) . .
C38B C36A C35B C39A -0.3(3) . .
C39B C39A C35B C35A -4.3(7) . .
N1 C39A C35B C35A 45.8(5) . .
C38A C39A C35B C35A -89.0(6) . .
C38B C39A C35B C35A -53.2(6) . .
C39B C39A C35B N1 -50.1(5) . .
C38A C39A C35B N1 -134.7(5) . .
C38B C39A C35B N1 -99.0(4) . .
C39B C39A C35B C36B 84.2(5) . .
N1 C39A C35B C36B 134.2(4) . .
C38A C39A C35B C36B -0.5(4) . .
C38B C39A C35B C36B 35.2(3) . .
C39B C39A C35B C36A 49.2(5) . .
N1 C39A C35B C36A 99.3(3) . .
C38A C39A C35B C36A -35.5(4) . .
C38B C39A C35B C36A 0.3(3) . .
